data_4036839
loop_
_publ_author_name
'Kise, Naoki'
'Hamada, Yusuke'
'Sakurai, Toshihiko'

_publ_section_title
;
 Electroreductive Intermolecular Coupling of Uracils with Aromatic
 Ketones: Synthesis of 6-Substituted and cis-5,6-Disubstituted
 5,6-Dihydro-1,3-dimethyluracils and Their Transformation to 6-Substituted
 1,3-Dimethyluracils, trans-5,6-Disubstituted
 5,6-Dihydro-1,3-dimethyluracils, and 4,5,5-Trisubstituted
 3-Methyloxazolizin-2-ones.
;
_journal_issue 12
_journal_name_full 'The Journal of organic chemistry'
_journal_page_first 5101
_journal_page_last 5119
_journal_paper_doi 10.1021/acs.joc.6b00670
_journal_volume 81
_journal_year 2016
_chemical_formula_moiety 'C20 H20 F2 N2 O3'
_chemical_formula_sum 'C20 H20 F2 N2 O3'
_chemical_formula_weight 374.38
_chemical_melting_point 497.0(10)
_chemical_name_systematic
; 
(5R*,6R*)-6-(bis(4-fluorophenyl)(hydroxy)methyl)-1,3,5-trimethyldihydropyrimidine-2,4(1H,3H)-dione
;
_space_group_IT_number 14
_space_group_name_Hall '-P 2yab'
_space_group_name_H-M_alt 'P 1 21/a 1'
_symmetry_cell_setting monoclinic
_symmetry_space_group_name_Hall '-P 2yab'
_symmetry_space_group_name_H-M 'P 1 21/a 1'
_atom_sites_solution_hydrogens geom
_atom_sites_solution_primary direct
_atom_sites_solution_secondary difmap
_audit_creation_method SHELXL-97
_cell_angle_alpha 90.00
_cell_angle_beta 19.1869(14)
_cell_angle_gamma 90.00
_cell_formula_units_Z 4
_cell_length_a 23.813(2)
_cell_length_b 10.0379(12)
_cell_length_c 23.641(2)
_cell_measurement_reflns_used 5869
_cell_measurement_temperature 298(2)
_cell_measurement_theta_max 27.0
_cell_measurement_theta_min 3.3
_cell_volume 1857.2(3)
_computing_cell_refinement PROCESS-AUTO
_computing_data_collection PROCESS-AUTO
_computing_data_reduction PROCESS-AUTO
_computing_publication_material yadokari-XG
_computing_structure_refinement 'SHELXL-97 (Sheldrick, 1997)'
_computing_structure_solution 'SHELXS-97 (Sheldrick, 1990)'
_diffrn_ambient_temperature 298(2)
_diffrn_detector_area_resol_mean 10.00
_diffrn_measured_fraction_theta_full 0.957
_diffrn_measured_fraction_theta_max 0.957
_diffrn_measurement_device_type 'Rigaku RAXIS-RAPID'
_diffrn_measurement_method \w
_diffrn_radiation_monochromator graphite
_diffrn_radiation_source 'fine-focus sealed tube'
_diffrn_radiation_type MoK\a
_diffrn_radiation_wavelength 0.71075
_diffrn_reflns_av_R_equivalents 0.0397
_diffrn_reflns_av_sigmaI/netI 0.0393
_diffrn_reflns_limit_h_max 30
_diffrn_reflns_limit_h_min -30
_diffrn_reflns_limit_k_max 12
_diffrn_reflns_limit_k_min -12
_diffrn_reflns_limit_l_max 30
_diffrn_reflns_limit_l_min -30
_diffrn_reflns_number 16220
_diffrn_reflns_theta_full 27.42
_diffrn_reflns_theta_max 27.42
_diffrn_reflns_theta_min 3.30
_exptl_absorpt_coefficient_mu 0.104
_exptl_absorpt_correction_T_max 0.9846
_exptl_absorpt_correction_T_min 0.9646
_exptl_absorpt_correction_type multi-scan
_exptl_absorpt_process_details
;
    Higashi, T. (1995). Program for Absorption Correction.
    Rigaku Corporation, Tokyo, Japan.
;
_exptl_crystal_colour colorless
_exptl_crystal_density_diffrn 1.339
_exptl_crystal_density_method 'not measured'
_exptl_crystal_description block
_exptl_crystal_F_000 784
_exptl_crystal_size_max 0.35
_exptl_crystal_size_mid 0.30
_exptl_crystal_size_min 0.15
_refine_diff_density_max 0.164
_refine_diff_density_min -0.160
_refine_diff_density_rms 0.031
_refine_ls_extinction_coef 0.0026(10)
_refine_ls_extinction_expression Fc^*^=kFc[1+0.001xFc^2^\l^3^/sin(2\q)]^-1/4^
_refine_ls_extinction_method SHELXL
_refine_ls_goodness_of_fit_ref 0.993
_refine_ls_hydrogen_treatment refall
_refine_ls_matrix_type full
_refine_ls_number_parameters 249
_refine_ls_number_reflns 4051
_refine_ls_number_restraints 0
_refine_ls_restrained_S_all 0.993
_refine_ls_R_factor_all 0.0952
_refine_ls_R_factor_gt 0.0471
_refine_ls_shift/su_max 0.003
_refine_ls_shift/su_mean 0.000
_refine_ls_structure_factor_coef Fsqd
_refine_ls_weighting_details 'calc w=1/[\s^2^(Fo^2^)+(0.0558P)^2^+0.0000P] where P=(Fo^2^+2Fc^2^)/3'
_refine_ls_weighting_scheme calc
_refine_ls_wR_factor_gt 0.0963
_refine_ls_wR_factor_ref 0.1085
_reflns_number_gt 2477
_reflns_number_total 4051
_reflns_threshold_expression >2sigma(I)
_cod_data_source_file jo6b00670_si_009.cif
_cod_data_source_block cis-11i
_cod_depositor_comments
;
The following automatic conversions were performed:

data item '_chemical_melting_point' value '496-498' was changed to
'497.0(10)' -- the average value was taken and precision was
estimated.

Automatic conversion script
Id: cif_fix_values 6909 2019-04-08 15:41:33Z antanas 
;
_cod_original_sg_symbol_H-M 'P 21/a'
_cod_database_code 4036839

loop_
_symmetry_equiv_pos_as_xyz
'x, y, z'
'-x+1/2, y+1/2, -z'
'-x, -y, -z'
'x-1/2, -y-1/2, z'

loop_
_atom_site_label
_atom_site_type_symbol
_atom_site_fract_x
_atom_site_fract_y
_atom_site_fract_z
_atom_site_U_iso_or_equiv
_atom_site_adp_type
_atom_site_occupancy
_atom_site_symmetry_multiplicity
_atom_site_calc_flag
_atom_site_refinement_flags
N1 N 0.48907(17) 0.14810(15) 0.18684(18) 0.0492(4) Uani 1 1 d .
C1 C 0.4575(2) 0.1697(2) 0.2771(2) 0.0624(5) Uani 1 1 d .
H1 H 0.5402 0.2314 0.2131 0.094 Uiso 1 1 calc R
H2 H 0.4670 0.0866 0.2880 0.094 Uiso 1 1 calc R
H3 H 0.3448 0.2054 0.3895 0.094 Uiso 1 1 calc R
C2 C 0.5298(2) 0.25498(19) 0.1158(2) 0.0503(4) Uani 1 1 d .
O1 O 0.52455(18) 0.36930(14) 0.13838(19) 0.0735(4) Uani 1 1 d .
N2 N 0.58446(18) 0.22914(15) 0.00840(18) 0.0537(4) Uani 1 1 d .
C3 C 0.6005(3) 0.3431(2) -0.0454(3) 0.0850(7) Uani 1 1 d .
H4 H 0.6935 0.3278 -0.1595 0.128 Uiso 1 1 calc R
H5 H 0.6222 0.4224 -0.0445 0.128 Uiso 1 1 calc R
H6 H 0.4964 0.3535 0.0327 0.128 Uiso 1 1 calc R
C4 C 0.6212(2) 0.1042(2) -0.0461(2) 0.0546(5) Uani 1 1 d .
O2 O 0.67305(19) 0.08823(16) -0.14364(19) 0.0830(5) Uani 1 1 d .
C5 C 0.6035(2) -0.00791(18) 0.0117(2) 0.0520(5) Uani 1 1 d .
H7 H 0.7062 -0.0011 -0.0624 0.062 Uiso 1 1 calc R
C6 C 0.6187(3) -0.14342(19) -0.0299(3) 0.0705(6) Uani 1 1 d .
H8 H 0.5211 -0.1590 0.0392 0.106 Uiso 1 1 calc R
H9 H 0.6238 -0.2106 -0.0060 0.106 Uiso 1 1 calc R
H10 H 0.7207 -0.1468 -0.1495 0.106 Uiso 1 1 calc R
C7 C 0.4576(2) 0.01576(16) 0.1916(2) 0.0421(4) Uani 1 1 d .
H11 H 0.4682 -0.0502 0.2119 0.050 Uiso 1 1 calc R
C8 C 0.27171(19) 0.00298(15) 0.34331(19) 0.0371(4) Uani 1 1 d .
O3 O 0.26541(14) 0.07417(10) 0.29694(14) 0.0425(3) Uani 1 1 d .
H12 H 0.2891 0.0236 0.2483 0.064 Uiso 1 1 calc R
C9 C 0.14644(19) 0.07240(15) 0.5027(2) 0.0367(4) Uani 1 1 d .
C10 C 0.0916(2) 0.20116(16) 0.5445(2) 0.0457(4) Uani 1 1 d .
H13 H 0.1216 0.2428 0.4823 0.055 Uiso 1 1 calc R
C11 C -0.0076(2) 0.26885(18) 0.6780(2) 0.0527(5) Uani 1 1 d .
H14 H -0.0441 0.3554 0.7057 0.063 Uiso 1 1 calc R
C12 C -0.0504(2) 0.20578(19) 0.7678(2) 0.0469(4) Uani 1 1 d .
F1 F -0.14315(13) 0.27406(12) 0.89570(13) 0.0692(3) Uani 1 1 d .
C13 C -0.0053(2) 0.07772(19) 0.7364(2) 0.0505(5) Uani 1 1 d .
H15 H -0.0399 0.0360 0.8025 0.061 Uiso 1 1 calc R
C14 C 0.0941(2) 0.01142(17) 0.6022(2) 0.0455(4) Uani 1 1 d .
H16 H 0.1264 -0.0762 0.5784 0.055 Uiso 1 1 calc R
C15 C 0.21260(19) -0.14133(15) 0.39065(19) 0.0379(4) Uani 1 1 d .
C16 C 0.0798(2) -0.16390(16) 0.4789(2) 0.0421(4) Uani 1 1 d .
H17 H 0.0330 -0.0923 0.5037 0.051 Uiso 1 1 calc R
C17 C 0.0165(2) -0.29012(17) 0.5298(2) 0.0509(5) Uani 1 1 d .
H18 H -0.0723 -0.3042 0.5889 0.061 Uiso 1 1 calc R
C18 C 0.0866(3) -0.39371(16) 0.4920(3) 0.0547(5) Uani 1 1 d .
F2 F 0.02361(18) -0.51879(10) 0.54286(19) 0.0861(4) Uani 1 1 d .
C19 C 0.2148(3) -0.37762(18) 0.4084(3) 0.0608(5) Uani 1 1 d .
H19 H 0.2595 -0.4502 0.3854 0.073 Uiso 1 1 calc R
C20 C 0.2765(2) -0.25067(17) 0.3588(2) 0.0527(5) Uani 1 1 d .
H20 H 0.3634 -0.2380 0.3025 0.063 Uiso 1 1 calc R

loop_
_atom_site_aniso_label
_atom_site_aniso_U_11
_atom_site_aniso_U_22
_atom_site_aniso_U_33
_atom_site_aniso_U_23
_atom_site_aniso_U_13
_atom_site_aniso_U_12
N1 0.0519(8) 0.0548(9) 0.0497(8) 0.0032(7) -0.0485(8) -0.0089(7)
C1 0.0668(11) 0.0785(14) 0.0643(12) 0.0029(11) -0.0632(11) -0.0095(11)
C2 0.0474(9) 0.0523(12) 0.0489(10) 0.0026(9) -0.0453(9) -0.0058(9)
O1 0.0926(10) 0.0525(8) 0.0877(10) -0.0012(7) -0.0859(10) -0.0042(8)
N2 0.0566(8) 0.0584(10) 0.0520(9) 0.0124(8) -0.0516(8) -0.0154(8)
C3 0.1092(17) 0.0779(16) 0.1011(17) 0.0322(14) -0.1012(17) -0.0319(14)
C4 0.0387(9) 0.0764(14) 0.0355(9) 0.0086(9) -0.0343(9) -0.0151(9)
O2 0.0892(10) 0.1026(12) 0.0665(9) 0.0218(8) -0.0741(9) -0.0324(9)
C5 0.0435(9) 0.0594(11) 0.0436(9) -0.0068(9) -0.0406(9) 0.0027(9)
C6 0.0626(12) 0.0670(13) 0.0569(12) -0.0168(10) -0.0550(11) 0.0091(10)
C7 0.0463(9) 0.0423(9) 0.0468(9) -0.0019(8) -0.0445(9) 0.0009(8)
C8 0.0427(8) 0.0365(9) 0.0426(9) -0.0008(7) -0.0409(8) 0.0019(7)
O3 0.0553(6) 0.0405(6) 0.0529(7) 0.0037(5) -0.0523(6) -0.0029(5)
C9 0.0390(8) 0.0355(9) 0.0416(8) 0.0024(7) -0.0384(8) -0.0022(7)
C10 0.0543(9) 0.0436(10) 0.0521(10) -0.0013(8) -0.0509(9) 0.0025(8)
C11 0.0557(10) 0.0479(11) 0.0580(11) -0.0118(9) -0.0539(10) 0.0109(9)
C12 0.0388(8) 0.0588(12) 0.0387(9) -0.0048(9) -0.0363(8) 0.0005(8)
F1 0.0571(6) 0.0909(8) 0.0516(6) -0.0144(6) -0.0509(6) 0.0071(6)
C13 0.0499(10) 0.0656(13) 0.0458(10) 0.0108(9) -0.0457(9) -0.0105(9)
C14 0.0533(9) 0.0433(10) 0.0526(10) 0.0039(8) -0.0508(9) -0.0023(8)
C15 0.0425(8) 0.0363(9) 0.0407(8) -0.0005(7) -0.0396(8) 0.0005(7)
C16 0.0468(9) 0.0395(9) 0.0477(9) -0.0003(8) -0.0451(9) 0.0009(8)
C17 0.0589(10) 0.0465(10) 0.0608(11) 0.0088(9) -0.0573(10) -0.0107(9)
C18 0.0795(13) 0.0325(10) 0.0750(13) 0.0077(9) -0.0743(12) -0.0094(9)
F2 0.1342(10) 0.0410(7) 0.1382(11) 0.0215(7) -0.1318(10) -0.0231(7)
C19 0.0844(13) 0.0391(10) 0.0873(14) -0.0010(10) -0.0827(13) 0.0044(10)
C20 0.0638(10) 0.0430(10) 0.0719(12) -0.0004(9) -0.0653(11) 0.0014(9)

loop_
_atom_type_symbol
_atom_type_description
_atom_type_scat_dispersion_real
_atom_type_scat_dispersion_imag
_atom_type_scat_source
C C 0.0033 0.0016 'International Tables Vol C Tables 4.2.6.8 and 6.1.1.4'
H H 0.0000 0.0000 'International Tables Vol C Tables 4.2.6.8 and 6.1.1.4'
N N 0.0061 0.0033 'International Tables Vol C Tables 4.2.6.8 and 6.1.1.4'
O O 0.0106 0.0060 'International Tables Vol C Tables 4.2.6.8 and 6.1.1.4'
F F 0.0171 0.0103 'International Tables Vol C Tables 4.2.6.8 and 6.1.1.4'

loop_
_geom_angle_atom_site_label_1
_geom_angle_atom_site_label_2
_geom_angle_atom_site_label_3
_geom_angle
C2 N1 C1 118.12(15)
C2 N1 C7 121.71(14)
C1 N1 C7 119.82(15)
N1 C1 H1 109.5
N1 C1 H2 109.5
H1 C1 H2 109.5
N1 C1 H3 109.5
H1 C1 H3 109.5
H2 C1 H3 109.5
O1 C2 N1 122.97(18)
O1 C2 N2 120.15(18)
N1 C2 N2 116.86(16)
C4 N2 C2 123.28(16)
C4 N2 C3 119.23(17)
C2 N2 C3 117.49(17)
N2 C3 H4 109.5
N2 C3 H5 109.5
H4 C3 H5 109.5
N2 C3 H6 109.5
H4 C3 H6 109.5
H5 C3 H6 109.5
O2 C4 N2 120.32(19)
O2 C4 C5 122.56(18)
N2 C4 C5 117.04(16)
C4 C5 C6 113.39(16)
C4 C5 C7 111.57(15)
C6 C5 C7 118.22(16)
C4 C5 H7 103.9
C6 C5 H7 103.9
C7 C5 H7 103.9
C5 C6 H8 109.5
C5 C6 H9 109.5
H8 C6 H9 109.5
C5 C6 H10 109.5
H8 C6 H10 109.5
H9 C6 H10 109.5
N1 C7 C5 105.85(13)
N1 C7 C8 112.26(13)
C5 C7 C8 116.00(13)
N1 C7 H11 107.4
C5 C7 H11 107.4
C8 C7 H11 107.4
O3 C8 C9 106.70(12)
O3 C8 C15 110.04(12)
C9 C8 C15 108.73(12)
O3 C8 C7 108.55(12)
C9 C8 C7 108.59(12)
C15 C8 C7 113.98(12)
C8 O3 H12 109.5
C10 C9 C14 118.06(15)
C10 C9 C8 120.89(14)
C14 C9 C8 120.91(14)
C9 C10 C11 120.88(16)
C9 C10 H13 119.6
C11 C10 H13 119.6
C12 C11 C10 118.60(17)
C12 C11 H14 120.7
C10 C11 H14 120.7
C13 C12 C11 122.94(17)
C13 C12 F1 118.37(16)
C11 C12 F1 118.69(17)
C12 C13 C14 117.71(16)
C12 C13 H15 121.1
C14 C13 H15 121.1
C13 C14 C9 121.73(16)
C13 C14 H16 119.1
C9 C14 H16 119.1
C20 C15 C16 117.37(14)
C20 C15 C8 124.76(13)
C16 C15 C8 117.80(13)
C17 C16 C15 121.30(16)
C17 C16 H17 119.3
C15 C16 H17 119.3
C18 C17 C16 118.61(16)
C18 C17 H18 120.7
C16 C17 H18 120.7
C17 C18 C19 122.75(16)
C17 C18 F2 118.59(16)
C19 C18 F2 118.65(16)
C18 C19 C20 118.13(16)
C18 C19 H19 120.9
C20 C19 H19 120.9
C19 C20 C15 121.81(16)
C19 C20 H20 119.1
C15 C20 H20 119.1

loop_
_geom_bond_atom_site_label_1
_geom_bond_atom_site_label_2
_geom_bond_distance
N1 C2 1.355(2)
N1 C1 1.463(2)
N1 C7 1.476(2)
C1 H1 0.9600
C1 H2 0.9600
C1 H3 0.9600
C2 O1 1.221(2)
C2 N2 1.402(2)
N2 C4 1.367(2)
N2 C3 1.467(2)
C3 H4 0.9600
C3 H5 0.9600
C3 H6 0.9600
C4 O2 1.222(2)
C4 C5 1.490(3)
C5 C6 1.509(2)
C5 C7 1.519(2)
C5 H7 0.9800
C6 H8 0.9600
C6 H9 0.9600
C6 H10 0.9600
C7 C8 1.578(2)
C7 H11 0.9800
C8 O3 1.4302(17)
C8 C9 1.533(2)
C8 C15 1.535(2)
O3 H12 0.8200
C9 C10 1.384(2)
C9 C14 1.388(2)
C10 C11 1.386(2)
C10 H13 0.9300
C11 C12 1.364(3)
C11 H14 0.9300
C12 C13 1.360(3)
C12 F1 1.3688(19)
C13 C14 1.387(2)
C13 H15 0.9300
C14 H16 0.9300
C15 C20 1.387(2)
C15 C16 1.395(2)
C16 C17 1.378(2)
C16 H17 0.9300
C17 C18 1.359(2)
C17 H18 0.9300
C18 C19 1.362(2)
C18 F2 1.3659(19)
C19 C20 1.380(2)
C19 H19 0.9300
C20 H20 0.9300

loop_
_geom_torsion_atom_site_label_1
_geom_torsion_atom_site_label_2
_geom_torsion_atom_site_label_3
_geom_torsion_atom_site_label_4
_geom_torsion
C1 N1 C2 O1 -7.6(3)
C7 N1 C2 O1 165.56(16)
C1 N1 C2 N2 170.62(14)
C7 N1 C2 N2 -16.2(2)
O1 C2 N2 C4 168.56(16)
N1 C2 N2 C4 -9.7(2)
O1 C2 N2 C3 -12.1(3)
N1 C2 N2 C3 169.65(16)
C2 N2 C4 O2 -177.89(16)
C3 N2 C4 O2 2.8(3)
C2 N2 C4 C5 -0.9(2)
C3 N2 C4 C5 179.76(17)
O2 C4 C5 C6 -12.4(2)
N2 C4 C5 C6 170.69(15)
O2 C4 C5 C7 -148.84(16)
N2 C4 C5 C7 34.2(2)
C2 N1 C7 C5 47.0(2)
C1 N1 C7 C5 -139.92(16)
C2 N1 C7 C8 -80.47(19)
C1 N1 C7 C8 92.58(18)
C4 C5 C7 N1 -53.29(18)
C6 C5 C7 N1 172.56(16)
C4 C5 C7 C8 71.93(18)
C6 C5 C7 C8 -62.2(2)
N1 C7 C8 O3 75.71(16)
C5 C7 C8 O3 -46.17(18)
N1 C7 C8 C9 -39.93(17)
C5 C7 C8 C9 -161.80(14)
N1 C7 C8 C15 -161.28(13)
C5 C7 C8 C15 76.84(18)
O3 C8 C9 C10 -18.80(18)
C15 C8 C9 C10 -137.45(14)
C7 C8 C9 C10 98.02(16)
O3 C8 C9 C14 165.64(13)
C15 C8 C9 C14 46.99(18)
C7 C8 C9 C14 -77.54(17)
C14 C9 C10 C11 2.4(2)
C8 C9 C10 C11 -173.32(15)
C9 C10 C11 C12 -0.1(2)
C10 C11 C12 C13 -2.4(3)
C10 C11 C12 F1 177.73(14)
C11 C12 C13 C14 2.5(3)
F1 C12 C13 C14 -177.66(14)
C12 C13 C14 C9 0.0(2)
C10 C9 C14 C13 -2.3(2)
C8 C9 C14 C13 173.39(14)
O3 C8 C15 C20 146.02(16)
C9 C8 C15 C20 -97.45(18)
C7 C8 C15 C20 23.8(2)
O3 C8 C15 C16 -36.96(19)
C9 C8 C15 C16 79.57(17)
C7 C8 C15 C16 -159.15(14)
C20 C15 C16 C17 -1.1(2)
C8 C15 C16 C17 -178.30(15)
C15 C16 C17 C18 -0.2(3)
C16 C17 C18 C19 1.2(3)
C16 C17 C18 F2 179.87(16)
C17 C18 C19 C20 -0.8(3)
F2 C18 C19 C20 -179.50(17)
C18 C19 C20 C15 -0.6(3)
C16 C15 C20 C19 1.4(3)
C8 C15 C20 C19 178.47(17)
